data_7112605
loop_
_publ_author_name
'Denis Prodius'
'Hamid Saeed Shah'
'Jamshed Iqbal'
'Anastasia Macaeva'
'Anatoli Dimoglo'
'George E. Kostakis'
'Nicolas Zill'
'Fliur Macaev'
'Annie K. Powell'

_publ_section_title
;
 A novel example of double 6-exo-trig heterocyclization: nitrile
 conversion to new anticancer active (HeLa cells) primary amine ionic
 liquids
;
_journal_name_full Chem.Commun.
_journal_page_first 4888
_journal_paper_doi 10.1039/C3CC49759C
_journal_volume 50
_journal_year 2014
_chemical_formula_sum 'C7 H15 F6 N2 O2 P'
_chemical_formula_weight 304.18
_chemical_name_systematic
; 
 ? 
;
_space_group_IT_number 14
_symmetry_cell_setting monoclinic
_symmetry_space_group_name_Hall '-P 2yn'
_symmetry_space_group_name_H-M 'P 1 21/n 1'
_atom_sites_solution_hydrogens geom
_atom_sites_solution_primary direct
_atom_sites_solution_secondary difmap
_audit_creation_method SHELXL-97
_cell_angle_alpha 90.00
_cell_angle_beta 90.020(5)
_cell_angle_gamma 90.00
_cell_formula_units_Z 4
_cell_length_a 8.8041(4)
_cell_length_b 12.8542(6)
_cell_length_c 10.0647(8)
_cell_measurement_reflns_used 16454
_cell_measurement_temperature 180(2)
_cell_measurement_theta_max 25.63
_cell_measurement_theta_min 2.02
_cell_volume 1139.02(12)
_computing_cell_refinement 'STOE X-AREA'
_computing_data_collection 'STOE X-AREA'
_computing_data_reduction 'STOE X-RED'
_computing_structure_refinement 'SHELXL-97 (Sheldrick, 1997)'
_computing_structure_solution 'SHELXS-97 (Sheldrick, 1990)'
_diffrn_ambient_temperature 180(2)
_diffrn_detector 'image plate ( 34 cm diameter )'
_diffrn_detector_type STOE
_diffrn_measured_fraction_theta_full 0.990
_diffrn_measured_fraction_theta_max 0.982
_diffrn_measurement_device '2-circle goniometer'
_diffrn_measurement_device_type 'STOE IPDS 2'
_diffrn_radiation_monochromator graphite
_diffrn_radiation_source 'fine-focus sealed tube'
_diffrn_radiation_type MoK\a
_diffrn_radiation_wavelength 0.71073
_diffrn_reflns_av_R_equivalents 0.0353
_diffrn_reflns_av_sigmaI/netI 0.0269
_diffrn_reflns_limit_h_max 10
_diffrn_reflns_limit_h_min -10
_diffrn_reflns_limit_k_max 15
_diffrn_reflns_limit_k_min -15
_diffrn_reflns_limit_l_max 11
_diffrn_reflns_limit_l_min -11
_diffrn_reflns_number 6228
_diffrn_reflns_theta_full 25.00
_diffrn_reflns_theta_max 25.11
_diffrn_reflns_theta_min 2.57
_exptl_absorpt_coefficient_mu 0.321
_exptl_absorpt_correction_T_max 0.9748
_exptl_absorpt_correction_T_min 0.9386
_exptl_absorpt_correction_type multi-scan
_exptl_absorpt_process_details 'XPREP in SHELXTL 6.14 (BrukerAXS Inc., 2003)'
_exptl_crystal_colour colourless
_exptl_crystal_density_diffrn 1.774
_exptl_crystal_density_method 'not measured'
_exptl_crystal_description block
_exptl_crystal_F_000 624
_exptl_crystal_size_max 0.20
_exptl_crystal_size_mid 0.18
_exptl_crystal_size_min 0.08
_refine_diff_density_max 0.223
_refine_diff_density_min -0.419
_refine_diff_density_rms 0.053
_refine_ls_extinction_method none
_refine_ls_goodness_of_fit_ref 1.061
_refine_ls_hydrogen_treatment mixed
_refine_ls_matrix_type full
_refine_ls_number_parameters 169
_refine_ls_number_reflns 1998
_refine_ls_number_restraints 2
_refine_ls_restrained_S_all 1.061
_refine_ls_R_factor_all 0.0351
_refine_ls_R_factor_gt 0.0317
_refine_ls_shift/su_max 0.000
_refine_ls_shift/su_mean 0.000
_refine_ls_structure_factor_coef Fsqd
_refine_ls_weighting_details 'calc w=1/[\s^2^(Fo^2^)+(0.0525P)^2^+0.2651P] where P=(Fo^2^+2Fc^2^)/3'
_refine_ls_weighting_scheme calc
_refine_ls_wR_factor_gt 0.0851
_refine_ls_wR_factor_ref 0.0871
_reflns_number_gt 1774
_reflns_number_total 1998
_reflns_threshold_expression >2sigma(I)
_cod_data_source_file c3cc49759c.txt
_cod_data_source_block pf6
_cod_original_sg_symbol_H-M P21/n
_cod_database_code 7112605

loop_
_symmetry_equiv_pos_as_xyz
'x, y, z'
'-x+1/2, y+1/2, -z+1/2'
'-x, -y, -z'
'x-1/2, -y-1/2, z-1/2'

loop_
_atom_site_label
_atom_site_type_symbol
_atom_site_fract_x
_atom_site_fract_y
_atom_site_fract_z
_atom_site_U_iso_or_equiv
_atom_site_adp_type
_atom_site_occupancy
_atom_site_symmetry_multiplicity
_atom_site_calc_flag
_atom_site_refinement_flags
C1 C 0.88047(15) 0.18050(12) 0.30903(14) 0.0285(3) Uani 1 1 d .
H1A H 0.9435 0.2414 0.2847 0.034 Uiso 1 1 calc R
H1B H 0.9494 0.1238 0.3372 0.034 Uiso 1 1 calc R
C2 C 0.77731(16) 0.20917(12) 0.42254(14) 0.0283(3) Uani 1 1 d .
H2A H 0.7245 0.1460 0.4548 0.034 Uiso 1 1 calc R
H2B H 0.8388 0.2373 0.4967 0.034 Uiso 1 1 calc R
C3 C 0.73634(16) 0.39111(11) 0.34069(14) 0.0297(3) Uani 1 1 d .
H3A H 0.6842 0.4496 0.3855 0.036 Uiso 1 1 calc R
H3B H 0.8437 0.3910 0.3699 0.036 Uiso 1 1 calc R
C4 C 0.72930(17) 0.40666(12) 0.19130(15) 0.0325(3) Uani 1 1 d .
H4A H 0.6247 0.4265 0.1655 0.039 Uiso 1 1 calc R
H4B H 0.7981 0.4642 0.1657 0.039 Uiso 1 1 calc R
C5 C 0.57637(14) 0.24522(11) 0.26544(13) 0.0257(3) Uani 1 1 d .
H5A H 0.4979 0.2952 0.2356 0.031 Uiso 1 1 calc R
H5B H 0.5254 0.1796 0.2913 0.031 Uiso 1 1 calc R
C6 C 0.68897(15) 0.22479(11) 0.15385(13) 0.0265(3) Uani 1 1 d .
C7 C 0.55399(18) 0.30585(13) 0.49428(14) 0.0345(4) Uani 1 1 d .
H7A H 0.5067 0.2396 0.5188 0.052 Uiso 1 1 calc R
H7B H 0.4751 0.3554 0.4676 0.052 Uiso 1 1 calc R
H7C H 0.6099 0.3337 0.5706 0.052 Uiso 1 1 calc R
N1 N 0.66147(12) 0.28889(9) 0.38095(11) 0.0237(3) Uani 1 1 d .
N2 N 0.61021(16) 0.18893(12) 0.03970(14) 0.0390(3) Uani 1 1 d D
H1N H 0.588(2) 0.1232(17) 0.052(2) 0.058 Uiso 1 1 d D
H2N H 0.665(2) 0.1983(18) -0.029(2) 0.058 Uiso 1 1 d D
O1 O 0.79474(11) 0.14754(8) 0.19594(10) 0.0284(2) Uani 1 1 d .
O2 O 0.77206(11) 0.31453(8) 0.12184(10) 0.0302(3) Uani 1 1 d .
P1 P 0.21966(4) 0.49208(3) 0.23096(4) 0.02932(16) Uani 1 1 d .
F1 F 0.19930(13) 0.36874(8) 0.23705(10) 0.0515(3) Uani 1 1 d .
F2 F 0.09604(15) 0.50443(9) 0.34571(12) 0.0596(4) Uani 1 1 d .
F3 F 0.24122(11) 0.61488(8) 0.22782(10) 0.0442(3) Uani 1 1 d .
F4 F 0.34363(12) 0.47869(9) 0.11771(11) 0.0494(3) Uani 1 1 d .
F5 F 0.34995(14) 0.48387(9) 0.34039(12) 0.0596(4) Uani 1 1 d .
F6 F 0.09092(12) 0.49977(9) 0.12243(12) 0.0567(3) Uani 1 1 d .

loop_
_atom_site_aniso_label
_atom_site_aniso_U_11
_atom_site_aniso_U_22
_atom_site_aniso_U_33
_atom_site_aniso_U_23
_atom_site_aniso_U_13
_atom_site_aniso_U_12
C1 0.0243(6) 0.0298(8) 0.0313(7) 0.0005(6) -0.0033(5) 0.0038(6)
C2 0.0293(7) 0.0290(7) 0.0267(7) 0.0041(6) -0.0017(6) 0.0005(6)
C3 0.0318(7) 0.0222(8) 0.0352(8) -0.0024(6) 0.0037(6) -0.0047(6)
C4 0.0361(8) 0.0240(7) 0.0375(8) 0.0055(6) 0.0075(6) 0.0023(6)
C5 0.0214(6) 0.0278(7) 0.0279(7) -0.0029(6) -0.0012(5) -0.0018(5)
C6 0.0253(7) 0.0281(7) 0.0259(7) -0.0026(5) -0.0010(5) 0.0042(6)
C7 0.0333(8) 0.0431(9) 0.0272(7) -0.0031(6) 0.0104(6) 0.0000(7)
N1 0.0232(5) 0.0252(6) 0.0226(6) -0.0010(4) 0.0026(4) -0.0016(4)
N2 0.0389(7) 0.0482(9) 0.0298(7) -0.0116(6) -0.0068(6) 0.0070(6)
O1 0.0280(5) 0.0262(5) 0.0310(5) -0.0040(4) -0.0012(4) 0.0055(4)
O2 0.0320(5) 0.0306(6) 0.0279(5) 0.0034(4) 0.0090(4) 0.0041(4)
P1 0.0291(3) 0.0299(3) 0.0290(3) -0.00112(14) -0.00113(18) 0.00138(14)
F1 0.0711(7) 0.0319(6) 0.0515(6) -0.0021(4) 0.0093(5) -0.0077(5)
F2 0.0674(8) 0.0573(7) 0.0543(7) 0.0007(5) 0.0296(6) 0.0070(5)
F3 0.0440(5) 0.0303(5) 0.0584(6) 0.0009(4) -0.0032(5) 0.0027(4)
F4 0.0431(6) 0.0514(6) 0.0536(7) -0.0100(5) 0.0165(5) -0.0054(5)
F5 0.0705(8) 0.0500(7) 0.0581(7) -0.0090(5) -0.0346(6) 0.0172(5)
F6 0.0416(6) 0.0727(8) 0.0558(7) 0.0068(5) -0.0194(5) -0.0091(5)

loop_
_atom_type_symbol
_atom_type_description
_atom_type_scat_dispersion_real
_atom_type_scat_dispersion_imag
_atom_type_scat_source
C C 0.0033 0.0016 'International Tables Vol C Tables 4.2.6.8 and 6.1.1.4'
H H 0.0000 0.0000 'International Tables Vol C Tables 4.2.6.8 and 6.1.1.4'
N N 0.0061 0.0033 'International Tables Vol C Tables 4.2.6.8 and 6.1.1.4'
O O 0.0106 0.0060 'International Tables Vol C Tables 4.2.6.8 and 6.1.1.4'
P P 0.1023 0.0942 'International Tables Vol C Tables 4.2.6.8 and 6.1.1.4'
F F 0.0171 0.0103 'International Tables Vol C Tables 4.2.6.8 and 6.1.1.4'

loop_
_geom_angle_atom_site_label_1
_geom_angle_atom_site_label_2
_geom_angle_atom_site_label_3
_geom_angle
O1 C1 C2 110.99(11)
O1 C1 H1A 109.4
C2 C1 H1A 109.4
O1 C1 H1B 109.4
C2 C1 H1B 109.4
H1A C1 H1B 108.0
N1 C2 C1 111.38(11)
N1 C2 H2A 109.4
C1 C2 H2A 109.4
N1 C2 H2B 109.4
C1 C2 H2B 109.4
H2A C2 H2B 108.0
C4 C3 N1 111.04(11)
C4 C3 H3A 109.4
N1 C3 H3A 109.4
C4 C3 H3B 109.4
N1 C3 H3B 109.4
H3A C3 H3B 108.0
O2 C4 C3 111.45(12)
O2 C4 H4A 109.3
C3 C4 H4A 109.3
O2 C4 H4B 109.3
C3 C4 H4B 109.3
H4A C4 H4B 108.0
N1 C5 C6 108.24(10)
N1 C5 H5A 110.1
C6 C5 H5A 110.1
N1 C5 H5B 110.1
C6 C5 H5B 110.0
H5A C5 H5B 108.4
O2 C6 N2 109.62(12)
O2 C6 O1 107.47(11)
N2 C6 O1 109.48(12)
O2 C6 C5 111.55(11)
N2 C6 C5 109.61(11)
O1 C6 C5 109.07(11)
N1 C7 H7A 109.5
N1 C7 H7B 109.5
H7A C7 H7B 109.5
N1 C7 H7C 109.5
H7A C7 H7C 109.5
H7B C7 H7C 109.5
C5 N1 C7 109.32(10)
C5 N1 C2 107.49(10)
C7 N1 C2 108.39(11)
C5 N1 C3 109.51(10)
C7 N1 C3 110.49(11)
C2 N1 C3 111.57(11)
C6 N2 H1N 108.1(14)
C6 N2 H2N 109.7(15)
H1N N2 H2N 112(2)
C6 O1 C1 112.01(10)
C6 O2 C4 115.62(10)
F6 P1 F4 90.21(6)
F6 P1 F3 90.56(6)
F4 P1 F3 90.65(6)
F6 P1 F5 179.77(7)
F4 P1 F5 89.66(7)
F3 P1 F5 89.63(6)
F6 P1 F2 90.28(7)
F4 P1 F2 179.31(7)
F3 P1 F2 89.83(6)
F5 P1 F2 89.85(7)
F6 P1 F1 90.47(6)
F4 P1 F1 89.84(6)
F3 P1 F1 178.86(6)
F5 P1 F1 89.34(6)
F2 P1 F1 89.68(6)

loop_
_geom_bond_atom_site_label_1
_geom_bond_atom_site_label_2
_geom_bond_distance
C1 O1 1.4297(17)
C1 C2 1.5056(19)
C1 H1A 0.9900
C1 H1B 0.9900
C2 N1 1.5050(18)
C2 H2A 0.9900
C2 H2B 0.9900
C3 C4 1.518(2)
C3 N1 1.5250(17)
C3 H3A 0.9900
C3 H3B 0.9900
C4 O2 1.4258(18)
C4 H4A 0.9900
C4 H4B 0.9900
C5 N1 1.4924(17)
C5 C6 1.5212(18)
C5 H5A 0.9900
C5 H5B 0.9900
C6 O2 1.4035(18)
C6 N2 1.4187(19)
C6 O1 1.4256(17)
C7 N1 1.4982(16)
C7 H7A 0.9800
C7 H7B 0.9800
C7 H7C 0.9800
N2 H1N 0.88(2)
N2 H2N 0.85(2)
P1 F6 1.5769(11)
P1 F4 1.5877(10)
P1 F3 1.5902(10)
P1 F5 1.5934(11)
P1 F2 1.5952(11)
P1 F1 1.5967(11)

loop_
_geom_hbond_atom_site_label_D
_geom_hbond_atom_site_label_H
_geom_hbond_atom_site_label_A
_geom_hbond_distance_DH
_geom_hbond_distance_HA
_geom_hbond_distance_DA
_geom_hbond_angle_DHA
_geom_hbond_site_symmetry_A
N2 H1N F2 0.88(2) 2.46(2) 3.202(2) 143.6(19) 2_545
N2 H2N F1 0.85(2) 2.53(2) 3.2318(17) 141.1(19) 4_665
